data_7052313
loop_
_publ_author_name
'Zhang, Bing'
'Ni, Zhong-Hai'
'Cui, Ai-Li'
'Kou, Hui-Zhong'

_publ_section_title
;
 Heterometallic trinuclear CuIIMIII2 (M = Fe or Cr) complexes with
 novel bridges and unusual magnetic properties
;
_journal_issue 9
_journal_name_full 'New Journal of Chemistry'
_journal_page_first 1327
_journal_paper_doi 10.1039/b605521d
_journal_volume 30
_journal_year 2006
_chemical_formula_sum 'C46 H48 Cu Fe2 N16 O6'
_chemical_formula_weight 1096.24
_chemical_name_systematic
;
?
;
_space_group_IT_number 14
_symmetry_cell_setting monoclinic
_symmetry_space_group_name_Hall '-P 2yn'
_symmetry_space_group_name_H-M 'P 1 21/n 1'
_atom_sites_solution_hydrogens geom
_atom_sites_solution_primary direct
_atom_sites_solution_secondary difmap
_audit_creation_method SHELXL-97
_cell_angle_alpha 90.00
_cell_angle_beta 94.630(12)
_cell_angle_gamma 90.00
_cell_formula_units_Z 2
_cell_length_a 10.761(2)
_cell_length_b 15.6358(19)
_cell_length_c 14.1161(18)
_cell_measurement_reflns_used 49
_cell_measurement_temperature 293(2)
_cell_measurement_theta_max 18.56
_cell_measurement_theta_min 2.61
_cell_volume 2367.4(6)
_computing_cell_refinement 'Bruker XSCANS'
_computing_data_collection 'Bruker XSCANS'
_computing_data_reduction 'Bruker SHELXTL'
_computing_molecular_graphics 'Bruker SHELXTL'
_computing_publication_material 'Bruker SHELXTL'
_computing_structure_refinement 'SHELXL-97 (Sheldrick, 1997)'
_computing_structure_solution 'SHELXS-97 (Sheldrick, 1990)'
_diffrn_ambient_temperature 293(2)
_diffrn_measured_fraction_theta_full 0.616
_diffrn_measured_fraction_theta_max 0.616
_diffrn_measurement_device_type 'Bruker P4'
_diffrn_measurement_method '\w scans'
_diffrn_radiation_monochromator graphite
_diffrn_radiation_source 'fine-focus sealed tube'
_diffrn_radiation_type MoK\a
_diffrn_radiation_wavelength 0.71073
_diffrn_reflns_av_R_equivalents 0.0324
_diffrn_reflns_av_sigmaI/netI 0.0450
_diffrn_reflns_limit_h_max 6
_diffrn_reflns_limit_h_min -1
_diffrn_reflns_limit_k_max 1
_diffrn_reflns_limit_k_min -18
_diffrn_reflns_limit_l_max 16
_diffrn_reflns_limit_l_min -16
_diffrn_reflns_number 3484
_diffrn_reflns_theta_full 25.00
_diffrn_reflns_theta_max 25.00
_diffrn_reflns_theta_min 1.95
_diffrn_standards_decay_% 0
_diffrn_standards_interval_count 97
_diffrn_standards_number 3
_exptl_absorpt_coefficient_mu 1.118
_exptl_absorpt_correction_T_max 0.835
_exptl_absorpt_correction_T_min 0.728
_exptl_absorpt_correction_type psi-scan
_exptl_absorpt_process_details 'North, et al., 1968'
_exptl_crystal_colour black
_exptl_crystal_density_diffrn 1.538
_exptl_crystal_density_method 'not measured'
_exptl_crystal_description block
_exptl_crystal_F_000 1130
_exptl_crystal_size_max 0.3
_exptl_crystal_size_mid 0.26
_exptl_crystal_size_min 0.18
_refine_diff_density_max 0.357
_refine_diff_density_min -0.226
_refine_diff_density_rms 0.054
_refine_ls_extinction_method none
_refine_ls_goodness_of_fit_ref 1.105
_refine_ls_hydrogen_treatment constr
_refine_ls_matrix_type full
_refine_ls_number_parameters 322
_refine_ls_number_reflns 2568
_refine_ls_number_restraints 0
_refine_ls_restrained_S_all 1.105
_refine_ls_R_factor_all 0.0555
_refine_ls_R_factor_gt 0.0374
_refine_ls_shift/su_max 0.000
_refine_ls_shift/su_mean 0.000
_refine_ls_structure_factor_coef Fsqd
_refine_ls_weighting_details 'calc w=1/[\s^2^(Fo^2^)+(0.0472P)^2^+2.1066P] where P=(Fo^2^+2Fc^2^)/3'
_refine_ls_weighting_scheme calc
_refine_ls_wR_factor_gt 0.0958
_refine_ls_wR_factor_ref 0.1178
_reflns_number_gt 1928
_reflns_number_total 2568
_reflns_threshold_expression >2sigma(I)
_cod_data_source_file b605521d.txt
_cod_data_source_block 4
_cod_depositor_comments
;
The following automatic conversions were performed:
'_symmetry_cell_setting' value 'Monoclinic' changed to 'monoclinic'
according to '/home/saulius/struct/CIF-dictionaries/cif_core.dic'
dictionary named 'cif_core.dic' version 2.4.1 from
2010-06-29.

'_exptl_absorpt_correction_type' value 'psi scan' changed to
'psi-scan' according to
'/home/saulius/struct/CIF-dictionaries/cif_core.dic' dictionary named
'cif_core.dic' version 2.4.1 from 2010-06-29.

Automatic conversion script
Id: cif_fix_enum 1527 2010-12-29 10:47:43Z saulius 
;
_cod_original_cell_volume 2367.3(7)
_cod_original_sg_symbol_H-M P2(1)/n
_cod_database_code 7052313

loop_
_symmetry_equiv_pos_as_xyz
'x, y, z'
'-x+1/2, y+1/2, -z+1/2'
'-x, -y, -z'
'x-1/2, -y-1/2, z-1/2'

loop_
_atom_site_label
_atom_site_type_symbol
_atom_site_fract_x
_atom_site_fract_y
_atom_site_fract_z
_atom_site_U_iso_or_equiv
_atom_site_adp_type
_atom_site_occupancy
_atom_site_symmetry_multiplicity
_atom_site_calc_flag
_atom_site_refinement_flags
_atom_site_disorder_assembly
_atom_site_disorder_group
Fe1 Fe 0.09710(11) 0.36021(4) 0.33481(4) 0.0473(5) Uani 1 1 d . . .
Cu1 Cu 0.0000 0.0000 0.5000 0.0651(4) Uani 1 2 d S . .
N1 N 0.0899(5) -0.0716(2) 0.4082(2) 0.0724(16) Uani 1 1 d . . .
H1A H 0.0339 -0.0860 0.3600 0.087 Uiso 1 1 calc R . .
H1B H 0.1468 -0.0377 0.3836 0.087 Uiso 1 1 calc R . .
N2 N 0.1530(5) -0.0108(2) 0.5914(2) 0.0609(14) Uani 1 1 d . . .
H2A H 0.2133 0.0220 0.5697 0.073 Uiso 1 1 calc R . .
H2B H 0.1349 0.0112 0.6476 0.073 Uiso 1 1 calc R . .
N3 N -0.1699(7) 0.3746(4) 0.4003(4) 0.079(3) Uani 1 1 d . . .
N4 N 0.3813(8) 0.3718(3) 0.3054(3) 0.067(3) Uani 1 1 d . . .
N5 N 0.0973(4) 0.2386(2) 0.3344(2) 0.0444(12) Uani 1 1 d . . .
N6 N 0.1495(4) 0.3424(2) 0.4716(2) 0.0483(13) Uani 1 1 d . . .
N7 N 0.0885(4) 0.4849(2) 0.3003(3) 0.0499(13) Uani 1 1 d . . .
N8 N 0.0426(4) 0.3478(2) 0.2053(2) 0.0463(13) Uani 1 1 d . . .
C1 C 0.2045(6) -0.0970(3) 0.6089(3) 0.0641(18) Uani 1 1 d . . .
H1C H 0.1403 -0.1337 0.6312 0.077 Uiso 1 1 calc R . .
H1D H 0.2724 -0.0941 0.6583 0.077 Uiso 1 1 calc R . .
C2 C 0.2514(6) -0.1350(3) 0.5208(3) 0.069(2) Uani 1 1 d . . .
H2C H 0.3142 -0.0972 0.4985 0.083 Uiso 1 1 calc R . .
H2D H 0.2918 -0.1890 0.5376 0.083 Uiso 1 1 calc R . .
C3 C 0.1541(6) -0.1504(3) 0.4411(3) 0.0662(19) Uani 1 1 d . . .
H3A H 0.1929 -0.1761 0.3884 0.079 Uiso 1 1 calc R . .
H3B H 0.0932 -0.1905 0.4618 0.079 Uiso 1 1 calc R . .
C4 C -0.0723(9) 0.3682(3) 0.3753(4) 0.047(3) Uani 1 1 d . . .
C5 C 0.2778(9) 0.3667(3) 0.3147(3) 0.039(4) Uani 1 1 d . . .
C6 C 0.1266(5) 0.1973(3) 0.4158(3) 0.0486(16) Uani 1 1 d . . .
C7 C 0.1560(5) 0.2590(3) 0.4950(3) 0.0454(15) Uani 1 1 d . . .
C8 C 0.0071(6) 0.4178(3) 0.1550(3) 0.0542(17) Uani 1 1 d . . .
C9 C 0.0448(5) 0.4966(3) 0.2083(3) 0.0511(17) Uani 1 1 d . . .
C10 C 0.0436(6) 0.5756(3) 0.1656(4) 0.0631(18) Uani 1 1 d . . .
H10 H 0.0159 0.5816 0.1019 0.076 Uiso 1 1 calc R . .
C11 C 0.0839(6) 0.6458(3) 0.2183(4) 0.075(2) Uani 1 1 d . . .
H11 H 0.0831 0.7000 0.1911 0.090 Uiso 1 1 calc R . .
C12 C 0.1252(6) 0.6342(3) 0.3117(4) 0.073(2) Uani 1 1 d . . .
H12 H 0.1523 0.6808 0.3488 0.088 Uiso 1 1 calc R . .
C13 C 0.1265(5) 0.5536(3) 0.3507(4) 0.0624(18) Uani 1 1 d . . .
H13 H 0.1547 0.5467 0.4143 0.075 Uiso 1 1 calc R . .
C14 C 0.1899(6) 0.2313(3) 0.5868(3) 0.0610(18) Uani 1 1 d . . .
H14 H 0.1956 0.1732 0.6007 0.073 Uiso 1 1 calc R . .
C15 C 0.2153(6) 0.2921(3) 0.6575(3) 0.0665(19) Uani 1 1 d . . .
H15 H 0.2367 0.2754 0.7199 0.080 Uiso 1 1 calc R . .
C16 C 0.2083(6) 0.3769(3) 0.6336(3) 0.070(2) Uani 1 1 d . . .
H16 H 0.2259 0.4187 0.6797 0.084 Uiso 1 1 calc R . .
C17 C 0.1749(6) 0.4000(3) 0.5410(3) 0.0623(18) Uani 1 1 d . . .
H17 H 0.1698 0.4579 0.5258 0.075 Uiso 1 1 calc R . .
C18 C 0.0647(5) 0.2021(3) 0.2446(3) 0.0438(15) Uani 1 1 d . . .
C19 C 0.0641(6) 0.1155(3) 0.2215(3) 0.0557(17) Uani 1 1 d . . .
H19 H 0.0830 0.0748 0.2685 0.067 Uiso 1 1 calc R . .
C20 C 0.0353(6) 0.0901(3) 0.1286(3) 0.0660(19) Uani 1 1 d . . .
H20 H 0.0347 0.0322 0.1134 0.079 Uiso 1 1 calc R . .
C21 C 0.0075(6) 0.1498(3) 0.0583(3) 0.0632(19) Uani 1 1 d . . .
H21 H -0.0105 0.1318 -0.0041 0.076 Uiso 1 1 calc R . .
C22 C 0.0059(5) 0.2359(3) 0.0794(3) 0.0558(17) Uani 1 1 d . . .
H22 H -0.0142 0.2758 0.0317 0.067 Uiso 1 1 calc R . .
C23 C 0.0349(5) 0.2627(3) 0.1730(3) 0.0459(15) Uani 1 1 d . . .
O1 O 0.1264(4) 0.11838(18) 0.4295(2) 0.0630(12) Uani 1 1 d . . .
O2 O -0.0518(4) 0.4215(2) 0.0760(2) 0.0754(13) Uani 1 1 d . . .
O1W O 0.1238(4) 0.0903(3) 0.7656(2) 0.0793(14) Uani 1 1 d . . .

loop_
_atom_site_aniso_label
_atom_site_aniso_U_11
_atom_site_aniso_U_22
_atom_site_aniso_U_33
_atom_site_aniso_U_23
_atom_site_aniso_U_13
_atom_site_aniso_U_12
Fe1 0.0603(16) 0.0409(3) 0.0404(3) -0.0001(2) 0.0015(4) -0.0014(4)
Cu1 0.1015(12) 0.0523(5) 0.0391(4) -0.0072(3) -0.0092(5) 0.0243(5)
N1 0.109(5) 0.059(2) 0.046(2) -0.0108(17) -0.012(2) 0.018(3)
N2 0.083(5) 0.059(2) 0.0409(19) -0.0054(16) 0.004(2) 0.001(2)
N3 0.039(9) 0.112(4) 0.086(4) 0.002(3) 0.011(4) 0.014(4)
N4 0.064(10) 0.076(3) 0.062(3) 0.008(2) 0.016(4) -0.010(4)
N5 0.051(4) 0.0406(17) 0.0409(18) -0.0016(14) -0.0016(19) -0.0036(19)
N6 0.051(4) 0.051(2) 0.0437(18) -0.0043(15) 0.009(2) -0.005(2)
N7 0.046(4) 0.050(2) 0.054(2) -0.0024(17) 0.008(2) -0.001(2)
N8 0.047(4) 0.0470(19) 0.0447(18) 0.0021(15) 0.004(2) -0.005(2)
C1 0.058(6) 0.078(3) 0.055(3) 0.010(2) 0.004(3) 0.015(3)
C2 0.078(7) 0.074(3) 0.055(3) -0.002(2) 0.004(3) 0.010(3)
C3 0.079(6) 0.056(3) 0.064(3) -0.010(2) 0.007(3) 0.011(3)
C4 0.030(11) 0.059(3) 0.054(3) 0.001(2) 0.012(4) 0.007(4)
C5 0.037(13) 0.042(2) 0.040(2) 0.0011(17) 0.011(4) -0.008(4)
C6 0.053(5) 0.047(2) 0.046(2) 0.0038(18) 0.006(2) -0.005(3)
C7 0.045(5) 0.049(2) 0.043(2) 0.0021(18) 0.006(2) -0.005(3)
C8 0.059(6) 0.054(3) 0.050(3) 0.010(2) 0.007(3) 0.000(3)
C9 0.047(6) 0.054(2) 0.053(3) 0.006(2) 0.004(3) 0.004(3)
C10 0.060(6) 0.047(3) 0.082(3) 0.014(2) 0.005(3) -0.003(3)
C11 0.071(7) 0.050(3) 0.105(4) 0.017(3) 0.012(4) -0.001(3)
C12 0.083(7) 0.043(3) 0.093(4) -0.007(3) -0.001(4) -0.003(3)
C13 0.065(6) 0.054(3) 0.067(3) -0.004(2) 0.002(3) 0.000(3)
C14 0.074(6) 0.061(3) 0.047(2) 0.005(2) 0.001(3) -0.004(3)
C15 0.078(6) 0.081(3) 0.041(2) -0.002(2) 0.003(3) -0.009(4)
C16 0.092(7) 0.071(3) 0.046(2) -0.010(2) -0.001(3) -0.003(3)
C17 0.084(6) 0.053(3) 0.050(2) -0.005(2) 0.000(3) -0.004(3)
C18 0.040(5) 0.050(2) 0.042(2) 0.0020(18) 0.004(2) -0.003(3)
C19 0.063(6) 0.047(2) 0.056(3) 0.000(2) 0.001(3) -0.004(3)
C20 0.086(6) 0.052(3) 0.060(3) -0.015(2) 0.006(3) -0.009(3)
C21 0.075(6) 0.068(3) 0.046(2) -0.014(2) 0.005(3) -0.008(3)
C22 0.061(6) 0.062(3) 0.044(2) 0.000(2) 0.002(3) -0.006(3)
C23 0.042(5) 0.051(2) 0.045(2) -0.0037(18) 0.003(2) -0.007(3)
O1 0.092(4) 0.0459(16) 0.0497(16) 0.0056(13) -0.0024(19) -0.0053(19)
O2 0.104(4) 0.064(2) 0.0541(19) 0.0147(16) -0.017(2) -0.003(2)
O1W 0.069(4) 0.112(3) 0.058(2) -0.0189(19) 0.010(2) -0.004(3)

loop_
_atom_type_symbol
_atom_type_description
_atom_type_scat_dispersion_real
_atom_type_scat_dispersion_imag
_atom_type_scat_source
C C 0.0033 0.0016 'International Tables Vol C Tables 4.2.6.8 and 6.1.1.4'
H H 0.0000 0.0000 'International Tables Vol C Tables 4.2.6.8 and 6.1.1.4'
N N 0.0061 0.0033 'International Tables Vol C Tables 4.2.6.8 and 6.1.1.4'
O O 0.0106 0.0060 'International Tables Vol C Tables 4.2.6.8 and 6.1.1.4'
Fe Fe 0.3463 0.8444 'International Tables Vol C Tables 4.2.6.8 and 6.1.1.4'
Cu Cu 0.3201 1.2651 'International Tables Vol C Tables 4.2.6.8 and 6.1.1.4'

loop_
_geom_angle_atom_site_label_1
_geom_angle_atom_site_label_2
_geom_angle_atom_site_label_3
_geom_angle
_geom_angle_site_symmetry_1
_geom_angle_site_symmetry_3
_geom_angle_publ_flag
N8 Fe1 N5 83.94(14) . . ?
N8 Fe1 C4 93.8(2) . . ?
N5 Fe1 C4 93.8(2) . . ?
N8 Fe1 N6 165.95(15) . . ?
N5 Fe1 N6 82.10(14) . . ?
C4 Fe1 N6 85.6(2) . . ?
N8 Fe1 C5 95.61(19) . . ?
N5 Fe1 C5 92.85(19) . . ?
C4 Fe1 C5 169.1(2) . . ?
N6 Fe1 C5 86.70(19) . . ?
N8 Fe1 N7 81.94(14) . . ?
N5 Fe1 N7 165.76(14) . . ?
C4 Fe1 N7 89.04(19) . . ?
N6 Fe1 N7 112.06(15) . . ?
C5 Fe1 N7 86.69(19) . . ?
N2 Cu1 N2 180.00(16) 3_556 . ?
N2 Cu1 N1 87.46(16) 3_556 3_556 ?
N2 Cu1 N1 92.54(16) . 3_556 ?
N2 Cu1 N1 92.54(16) 3_556 . ?
N2 Cu1 N1 87.46(16) . . ?
N1 Cu1 N1 180.00(14) 3_556 . ?
C3 N1 Cu1 120.0(3) . . ?
C3 N1 H1A 107.3 . . ?
Cu1 N1 H1A 107.3 . . ?
C3 N1 H1B 107.3 . . ?
Cu1 N1 H1B 107.3 . . ?
H1A N1 H1B 106.9 . . ?
C1 N2 Cu1 117.5(3) . . ?
C1 N2 H2A 107.9 . . ?
Cu1 N2 H2A 107.9 . . ?
C1 N2 H2B 107.9 . . ?
Cu1 N2 H2B 107.9 . . ?
H2A N2 H2B 107.2 . . ?
C6 N5 C18 127.1(3) . . ?
C6 N5 Fe1 118.9(3) . . ?
C18 N5 Fe1 114.1(3) . . ?
C17 N6 C7 117.9(4) . . ?
C17 N6 Fe1 129.8(3) . . ?
C7 N6 Fe1 112.3(3) . . ?
C13 N7 C9 118.1(4) . . ?
C13 N7 Fe1 130.2(3) . . ?
C9 N7 Fe1 111.6(3) . . ?
C8 N8 C23 126.3(4) . . ?
C8 N8 Fe1 118.8(3) . . ?
C23 N8 Fe1 114.7(3) . . ?
N2 C1 C2 111.8(4) . . ?
N2 C1 H1C 109.3 . . ?
C2 C1 H1C 109.3 . . ?
N2 C1 H1D 109.3 . . ?
C2 C1 H1D 109.3 . . ?
H1C C1 H1D 107.9 . . ?
C3 C2 C1 115.2(5) . . ?
C3 C2 H2C 108.5 . . ?
C1 C2 H2C 108.5 . . ?
C3 C2 H2D 108.5 . . ?
C1 C2 H2D 108.5 . . ?
H2C C2 H2D 107.5 . . ?
N1 C3 C2 112.8(4) . . ?
N1 C3 H3A 109.0 . . ?
C2 C3 H3A 109.0 . . ?
N1 C3 H3B 109.0 . . ?
C2 C3 H3B 109.0 . . ?
H3A C3 H3B 107.8 . . ?
N3 C4 Fe1 178.2(6) . . ?
N4 C5 Fe1 178.1(5) . . ?
O1 C6 N5 127.6(4) . . ?
O1 C6 C7 121.7(4) . . ?
N5 C6 C7 110.7(4) . . ?
N6 C7 C14 122.4(4) . . ?
N6 C7 C6 116.1(3) . . ?
C14 C7 C6 121.5(4) . . ?
O2 C8 N8 128.1(4) . . ?
O2 C8 C9 121.1(4) . . ?
N8 C8 C9 110.7(4) . . ?
N7 C9 C10 122.0(4) . . ?
N7 C9 C8 115.7(4) . . ?
C10 C9 C8 122.1(4) . . ?
C9 C10 C11 119.3(5) . . ?
C9 C10 H10 120.3 . . ?
C11 C10 H10 120.3 . . ?
C12 C11 C10 118.5(5) . . ?
C12 C11 H11 120.7 . . ?
C10 C11 H11 120.7 . . ?
C11 C12 C13 120.0(5) . . ?
C11 C12 H12 120.0 . . ?
C13 C12 H12 120.0 . . ?
N7 C13 C12 122.1(5) . . ?
N7 C13 H13 119.0 . . ?
C12 C13 H13 119.0 . . ?
C7 C14 C15 118.7(4) . . ?
C7 C14 H14 120.7 . . ?
C15 C14 H14 120.7 . . ?
C16 C15 C14 118.8(4) . . ?
C16 C15 H15 120.6 . . ?
C14 C15 H15 120.6 . . ?
C15 C16 C17 119.5(4) . . ?
C15 C16 H16 120.2 . . ?
C17 C16 H16 120.2 . . ?
N6 C17 C16 122.6(4) . . ?
N6 C17 H17 118.7 . . ?
C16 C17 H17 118.7 . . ?
C19 C18 C23 119.4(4) . . ?
C19 C18 N5 127.0(4) . . ?
C23 C18 N5 113.6(4) . . ?
C20 C19 C18 119.9(4) . . ?
C20 C19 H19 120.0 . . ?
C18 C19 H19 120.0 . . ?
C21 C20 C19 120.6(4) . . ?
C21 C20 H20 119.7 . . ?
C19 C20 H20 119.7 . . ?
C20 C21 C22 120.8(4) . . ?
C20 C21 H21 119.6 . . ?
C22 C21 H21 119.6 . . ?
C21 C22 C23 119.4(4) . . ?
C21 C22 H22 120.3 . . ?
C23 C22 H22 120.3 . . ?
C22 C23 C18 119.9(4) . . ?
C22 C23 N8 126.4(4) . . ?
C18 C23 N8 113.6(3) . . ?

loop_
_geom_bond_atom_site_label_1
_geom_bond_atom_site_label_2
_geom_bond_distance
_geom_bond_site_symmetry_2
_geom_bond_publ_flag
Fe1 N8 1.884(3) . ?
Fe1 N5 1.901(3) . ?
Fe1 C4 1.958(9) . ?
Fe1 N6 1.987(3) . ?
Fe1 C5 1.990(10) . ?
Fe1 N7 2.010(4) . ?
Cu1 N2 2.016(4) 3_556 ?
Cu1 N2 2.016(4) . ?
Cu1 N1 2.018(4) 3_556 ?
Cu1 N1 2.018(4) . ?
N1 C3 1.469(6) . ?
N1 H1A 0.9000 . ?
N1 H1B 0.9000 . ?
N2 C1 1.470(6) . ?
N2 H2A 0.9000 . ?
N2 H2B 0.9000 . ?
N3 C4 1.139(7) . ?
N4 C5 1.135(7) . ?
N5 C6 1.334(5) . ?
N5 C18 1.408(5) . ?
N6 C17 1.342(5) . ?
N6 C7 1.346(5) . ?
N7 C13 1.335(6) . ?
N7 C9 1.357(6) . ?
N8 C8 1.344(5) . ?
N8 C23 1.406(5) . ?
C1 C2 1.502(7) . ?
C1 H1C 0.9700 . ?
C1 H1D 0.9700 . ?
C2 C3 1.493(7) . ?
C2 H2C 0.9700 . ?
C2 H2D 0.9700 . ?
C3 H3A 0.9700 . ?
C3 H3B 0.9700 . ?
C6 O1 1.248(5) . ?
C6 C7 1.491(6) . ?
C7 C14 1.386(6) . ?
C8 O2 1.238(5) . ?
C8 C9 1.482(6) . ?
C9 C10 1.374(6) . ?
C10 C11 1.377(7) . ?
C10 H10 0.9300 . ?
C11 C12 1.369(7) . ?
C11 H11 0.9300 . ?
C12 C13 1.375(7) . ?
C12 H12 0.9300 . ?
C13 H13 0.9300 . ?
C14 C15 1.389(6) . ?
C14 H14 0.9300 . ?
C15 C16 1.370(7) . ?
C15 H15 0.9300 . ?
C16 C17 1.377(6) . ?
C16 H16 0.9300 . ?
C17 H17 0.9300 . ?
C18 C19 1.393(6) . ?
C18 C23 1.404(6) . ?
C19 C20 1.380(6) . ?
C19 H19 0.9300 . ?
C20 C21 1.377(7) . ?
C20 H20 0.9300 . ?
C21 C22 1.380(6) . ?
C21 H21 0.9300 . ?
C22 C23 1.397(6) . ?
C22 H22 0.9300 . ?
